data_7055752
loop_
_publ_author_name
'Li, Chunchun'
'Yang, Wen'
'Zhou, Weiqun'
'Zhang, Mengmeng'
'Xue, Renyu'
'Li, Mengying'
'Cheng, Zhongqin'

_publ_section_title
;
 Branching effect for aggregation-induced emission in fluorophores
 containing imine and triphenylamine structures
;
_journal_issue 10
_journal_name_full 'New J. Chem.'
_journal_page_first 8837
_journal_paper_doi 10.1039/C6NJ01558A
_journal_volume 40
_journal_year 2016
_chemical_formula_moiety 'C36 H35 N5'
_chemical_formula_sum 'C36 H35 N5'
_chemical_formula_weight 537.69
_chemical_name_systematic
;
 ? 
;
_space_group_crystal_system monoclinic
_space_group_IT_number 15
_space_group_name_Hall '-C 2yc'
_space_group_name_H-M_alt 'C 1 2/c 1'
_symmetry_space_group_name_Hall '-C 2yc'
_symmetry_space_group_name_H-M 'C 1 2/c 1'
_atom_sites_solution_hydrogens geom
_atom_sites_solution_primary direct
_atom_sites_solution_secondary difmap
_audit_creation_date 2015-10-12
_audit_creation_method
;
Olex2 1.2
(compiled 2015.01.26 svn.r3150 for OlexSys, GUI svn.r4998)
;
_audit_update_record
;
2016-07-22 deposited with the CCDC.
2016-09-01 downloaded from the CCDC.
;
_cell_angle_alpha 90.00
_cell_angle_beta 108.266(6)
_cell_angle_gamma 90.00
_cell_formula_units_Z 4
_cell_length_a 15.6424(10)
_cell_length_b 9.5888(8)
_cell_length_c 20.3871(11)
_cell_measurement_reflns_used 2135
_cell_measurement_temperature 297.56(19)
_cell_measurement_theta_max 24.9580
_cell_measurement_theta_min 3.9050
_cell_volume 2903.8(4)
_computing_cell_refinement
;
CrysAlisPro, Agilent Technologies,
Version 1.171.37.35 (release 13-08-2014 CrysAlis171 .NET)
(compiled Aug 13 2014,18:06:01)
;
_computing_data_collection
;
CrysAlisPro, Agilent Technologies,
Version 1.171.37.35 (release 13-08-2014 CrysAlis171 .NET)
(compiled Aug 13 2014,18:06:01)
;
_computing_data_reduction
;
CrysAlisPro, Agilent Technologies,
Version 1.171.37.35 (release 13-08-2014 CrysAlis171 .NET)
(compiled Aug 13 2014,18:06:01)
;
_computing_molecular_graphics 'Olex2 (Dolomanov et al., 2009)'
_computing_publication_material 'Olex2 (Dolomanov et al., 2009)'
_computing_structure_refinement 'XL (Sheldrick, 2008)'
_computing_structure_solution 'XS (Sheldrick, 2008)'
_diffrn_ambient_environment air
_diffrn_ambient_temperature 297.56(19)
_diffrn_detector 'CCD plate'
_diffrn_detector_area_resol_mean 10.4471
_diffrn_detector_type Atlas
_diffrn_measured_fraction_theta_full 0.998
_diffrn_measured_fraction_theta_max 0.998
_diffrn_measurement_details
;
  1 omega -104.00  -58.00   1.0000   30.0000
omega____ theta____ kappa____ phi______ frames
    -      -14.4327 -178.0000 -150.0000 46

  2 omega  -85.00  -59.00   1.0000   30.0000
omega____ theta____ kappa____ phi______ frames
    -      -14.4327 -178.0000  120.0000 26

  3 omega  -25.00    9.00   1.0000   30.0000
omega____ theta____ kappa____ phi______ frames
    -      -14.4327  -99.0000  150.0000 34

  4 omega  -91.00  -11.00   1.0000   30.0000
omega____ theta____ kappa____ phi______ frames
    -      -14.4327  -37.0000   60.0000 80

  5 omega  -25.00    0.00   1.0000   30.0000
omega____ theta____ kappa____ phi______ frames
    -      -14.4327  -99.0000    0.0000 25

  6 omega  -92.00  -42.00   1.0000   30.0000
omega____ theta____ kappa____ phi______ frames
    -      -14.4327  -19.0000    0.0000 50
;
_diffrn_measurement_device 'four-circle diffractometer'
_diffrn_measurement_device_type 'Xcalibur, Atlas, Gemini'
_diffrn_measurement_method '\w scans'
_diffrn_orient_matrix_UB_11 0.0359054000
_diffrn_orient_matrix_UB_12 -0.0363009000
_diffrn_orient_matrix_UB_13 0.0239890000
_diffrn_orient_matrix_UB_21 0.0296823000
_diffrn_orient_matrix_UB_22 0.0554629000
_diffrn_orient_matrix_UB_23 -0.0007263000
_diffrn_orient_matrix_UB_31 -0.0105298000
_diffrn_orient_matrix_UB_32 0.0328224000
_diffrn_orient_matrix_UB_33 0.0276747000
_diffrn_radiation_monochromator graphite
_diffrn_radiation_probe x-ray
_diffrn_radiation_type MoK\a
_diffrn_radiation_wavelength 0.71073
_diffrn_reflns_av_R_equivalents 0.0344
_diffrn_reflns_av_unetI/netI 0.0403
_diffrn_reflns_limit_h_max 18
_diffrn_reflns_limit_h_min -19
_diffrn_reflns_limit_k_max 9
_diffrn_reflns_limit_k_min -11
_diffrn_reflns_limit_l_max 25
_diffrn_reflns_limit_l_min -25
_diffrn_reflns_number 8433
_diffrn_reflns_theta_full 26.00
_diffrn_reflns_theta_max 26.37
_diffrn_reflns_theta_min 2.89
_diffrn_source 'Enhance (Mo) X-ray Source'
_exptl_absorpt_coefficient_mu 0.074
_exptl_absorpt_correction_T_max 1.00000
_exptl_absorpt_correction_T_min 0.96013
_exptl_absorpt_correction_type multi-scan
_exptl_absorpt_process_details
;
CrysAlisPro, Agilent Technologies,
Version 1.171.37.35 (release 13-08-2014 CrysAlis171 .NET)
(compiled Aug 13 2014,18:06:01)
Empirical absorption correction using spherical harmonics,
 implemented in SCALE3 ABSPACK scaling algorithm.
Empirical absorption correction using spherical harmonics,
 implemented in SCALE3 ABSPACK scaling algorithm.
;
_exptl_crystal_colour 'clear light yellow'
_exptl_crystal_density_diffrn 1.230
_exptl_crystal_density_method 'not measured'
_exptl_crystal_description block
_exptl_crystal_F_000 1144
_exptl_crystal_size_max 0.4
_exptl_crystal_size_mid 0.3
_exptl_crystal_size_min 0.2
_refine_diff_density_max 0.150
_refine_diff_density_min -0.145
_refine_diff_density_rms 0.030
_refine_ls_extinction_coef 0.0016(6)
_refine_ls_extinction_expression Fc^*^=kFc[1+0.001xFc^2^\l^3^/sin(2\q)]^-1/4^
_refine_ls_extinction_method SHELXL
_refine_ls_goodness_of_fit_ref 0.982
_refine_ls_hydrogen_treatment constr
_refine_ls_matrix_type full
_refine_ls_number_parameters 190
_refine_ls_number_reflns 2964
_refine_ls_number_restraints 0
_refine_ls_restrained_S_all 0.982
_refine_ls_R_factor_all 0.0829
_refine_ls_R_factor_gt 0.0487
_refine_ls_shift/su_max 0.000
_refine_ls_shift/su_mean 0.000
_refine_ls_structure_factor_coef Fsqd
_refine_ls_weighting_details 'calc w=1/[\s^2^(Fo^2^)+(0.1000P)^2^+0.0000P] where P=(Fo^2^+2Fc^2^)/3'
_refine_ls_weighting_scheme calc
_refine_ls_wR_factor_gt 0.1427
_refine_ls_wR_factor_ref 0.1711
_reflns_number_gt 1893
_reflns_number_total 2964
_reflns_threshold_expression >2sigma(I)
_cod_data_source_file c6nj01558a1.cif
_cod_data_source_block g150924a
_cod_depositor_comments 'Adding full bibliography for 7055752--7055753.cif.'
_cod_original_cell_volume 2903.8(3)
_cod_database_code 7055752
_reflns_odcompleteness_completeness 99.69
_reflns_odcompleteness_iscentric 1
_reflns_odcompleteness_theta 27.42
_olex2_refinement_description
;
1. Fixed Uiso
 At 1.2 times of:
  All C(H) groups
 At 1.5 times of:
  All C(H,H,H) groups
2.a Aromatic/amide H refined with riding coordinates:
 C1(H1), C2(H2), C3(H3), C6(H6), C7(H7), C9(H9), C10(H10), C11(H11), C13(H13),
 C14(H14), C16(H16), C17(H17)
2.b Idealised Me refined as rotating group:
 C18(H18A,H18B,H18C), C19(H19A,H19B,H19C)
;
_olex2_date_sample_data_collection 2015-09-24
_olex2_submission_special_instructions 'No special instructions were received'

loop_
_space_group_symop_id
_space_group_symop_operation_xyz
1 'x, y, z'
2 '-x, y, -z+1/2'
3 'x+1/2, y+1/2, z'
4 '-x+1/2, y+1/2, -z+1/2'
5 '-x, -y, -z'
6 'x, -y, z-1/2'
7 '-x+1/2, -y+1/2, -z'
8 'x+1/2, -y+1/2, z-1/2'

loop_
_atom_site_label
_atom_site_type_symbol
_atom_site_fract_x
_atom_site_fract_y
_atom_site_fract_z
_atom_site_U_iso_or_equiv
_atom_site_adp_type
_atom_site_occupancy
_atom_site_calc_flag
_atom_site_site_symmetry_order
_atom_site_refinement_flags_posn
_atom_site_refinement_flags_adp
_atom_site_refinement_flags_occupancy
C1 C 1.0000 1.7437(3) 0.7500 0.0851(10) Uani 1 d 2 S T P
H1 H 1.0000 1.8407 0.7500 0.102 Uiso 1 calc 2 RS T P
C2 C 1.06567(16) 1.6714(3) 0.79826(11) 0.0778(6) Uani 1 d 1 . . .
H2 H 1.1110 1.7197 0.8309 0.093 Uiso 1 calc 1 R . .
C3 C 1.06541(14) 1.5268(2) 0.79906(9) 0.0628(5) Uani 1 d 1 . . .
H3 H 1.1097 1.4794 0.8330 0.075 Uiso 1 calc 1 R . .
C4 C 1.0000 1.4522(3) 0.7500 0.0508(6) Uani 1 d 2 S T P
C5 C 0.91898(11) 1.22868(18) 0.72143(8) 0.0487(4) Uani 1 d 1 . . .
C6 C 0.91801(11) 1.1196(2) 0.67648(9) 0.0538(5) Uani 1 d 1 . . .
H6 H 0.9705 1.0968 0.6666 0.065 Uiso 1 calc 1 R . .
C7 C 0.84090(12) 1.04492(19) 0.64634(8) 0.0528(5) Uani 1 d 1 . . .
H7 H 0.8420 0.9717 0.6167 0.063 Uiso 1 calc 1 R . .
C8 C 0.76132(11) 1.07693(18) 0.65941(8) 0.0479(4) Uani 1 d 1 . . .
C9 C 0.76294(12) 1.1835(2) 0.70568(9) 0.0569(5) Uani 1 d 1 . . .
H9 H 0.7107 1.2050 0.7161 0.068 Uiso 1 calc 1 R . .
C10 C 0.84076(12) 1.2585(2) 0.73680(9) 0.0575(5) Uani 1 d 1 . . .
H10 H 0.8405 1.3290 0.7680 0.069 Uiso 1 calc 1 R . .
C11 C 0.67752(12) 1.0038(2) 0.62297(8) 0.0531(5) Uani 1 d 1 . . .
H11 H 0.6247 1.0282 0.6319 0.064 Uiso 1 calc 1 R . .
C12 C 0.59479(11) 0.8393(2) 0.54314(9) 0.0538(5) Uani 1 d 1 . . .
C13 C 0.59777(12) 0.7503(2) 0.49080(10) 0.0654(6) Uani 1 d 1 . . .
H13 H 0.6517 0.7404 0.4810 0.078 Uiso 1 calc 1 R . .
C14 C 0.52408(12) 0.6758(2) 0.45264(9) 0.0662(6) Uani 1 d 1 . . .
H14 H 0.5290 0.6186 0.4172 0.079 Uiso 1 calc 1 R . .
C15 C 0.44166(11) 0.6840(2) 0.46578(8) 0.0526(5) Uani 1 d 1 . . .
C16 C 0.43930(12) 0.7746(2) 0.51883(9) 0.0609(5) Uani 1 d 1 . . .
H16 H 0.3857 0.7846 0.5291 0.073 Uiso 1 calc 1 R . .
C17 C 0.51307(12) 0.8492(2) 0.55624(9) 0.0612(5) Uani 1 d 1 . . .
H17 H 0.5083 0.9080 0.5912 0.073 Uiso 1 calc 1 R . .
C18 C 0.37192(14) 0.5172(3) 0.37356(10) 0.0757(6) Uani 1 d 1 . . .
H18A H 0.4102 0.4395 0.3929 0.114 Uiso 1 calc 1 GR . .
H18B H 0.3957 0.5665 0.3421 0.114 Uiso 1 calc 1 GR . .
H18C H 0.3125 0.4840 0.3492 0.114 Uiso 1 calc 1 GR . .
C19 C 0.28881(12) 0.6010(3) 0.44989(10) 0.0724(6) Uani 1 d 1 . . .
H19A H 0.2540 0.6848 0.4368 0.109 Uiso 1 calc 1 GR . .
H19B H 0.3064 0.5901 0.4991 0.109 Uiso 1 calc 1 GR . .
H19C H 0.2532 0.5223 0.4281 0.109 Uiso 1 calc 1 GR . .
N1 N 1.0000 1.3052(2) 0.7500 0.0554(5) Uani 1 d 2 S T P
N2 N 0.67543(10) 0.90831(17) 0.57964(7) 0.0575(4) Uani 1 d 1 . . .
N3 N 0.36788(10) 0.60983(19) 0.42831(8) 0.0675(5) Uani 1 d 1 . . .

loop_
_atom_site_aniso_label
_atom_site_aniso_U_11
_atom_site_aniso_U_22
_atom_site_aniso_U_33
_atom_site_aniso_U_23
_atom_site_aniso_U_13
_atom_site_aniso_U_12
C1 0.118(3) 0.047(2) 0.096(2) 0.000 0.041(2) 0.000
C2 0.0978(16) 0.0571(15) 0.0795(13) -0.0176(11) 0.0292(12) -0.0139(13)
C3 0.0709(12) 0.0541(13) 0.0584(10) -0.0042(9) 0.0129(9) -0.0014(10)
C4 0.0606(15) 0.0445(15) 0.0503(12) 0.000 0.0215(12) 0.000
C5 0.0495(10) 0.0433(10) 0.0511(8) 0.0037(8) 0.0128(7) 0.0020(8)
C6 0.0468(10) 0.0532(12) 0.0613(10) -0.0015(9) 0.0171(8) 0.0044(8)
C7 0.0517(10) 0.0490(11) 0.0570(9) -0.0045(8) 0.0160(8) 0.0031(8)
C8 0.0500(10) 0.0425(10) 0.0504(9) 0.0080(8) 0.0146(7) 0.0014(8)
C9 0.0537(11) 0.0585(13) 0.0644(10) 0.0006(9) 0.0272(9) 0.0039(9)
C10 0.0603(11) 0.0533(12) 0.0603(10) -0.0095(9) 0.0210(9) 0.0025(9)
C11 0.0504(11) 0.0518(11) 0.0575(10) 0.0088(9) 0.0176(8) 0.0034(9)
C12 0.0496(10) 0.0532(12) 0.0587(9) 0.0022(9) 0.0174(8) 0.0014(9)
C13 0.0506(11) 0.0777(16) 0.0733(11) -0.0124(10) 0.0272(9) -0.0007(10)
C14 0.0557(11) 0.0793(16) 0.0678(11) -0.0185(11) 0.0254(9) 0.0007(10)
C15 0.0442(10) 0.0581(12) 0.0525(9) 0.0000(8) 0.0108(8) 0.0075(8)
C16 0.0477(10) 0.0734(14) 0.0648(11) -0.0091(10) 0.0225(8) 0.0031(9)
C17 0.0538(11) 0.0697(14) 0.0627(10) -0.0138(10) 0.0218(9) -0.0003(10)
C18 0.0668(13) 0.0787(17) 0.0762(13) -0.0206(11) 0.0148(10) 0.0032(11)
C19 0.0521(11) 0.0933(18) 0.0689(12) -0.0097(11) 0.0149(9) -0.0066(11)
N1 0.0491(12) 0.0419(13) 0.0693(12) 0.000 0.0101(10) 0.000
N2 0.0525(9) 0.0586(11) 0.0613(9) -0.0016(8) 0.0176(7) -0.0047(7)
N3 0.0463(9) 0.0810(13) 0.0711(9) -0.0205(9) 0.0126(7) 0.0027(8)

loop_
_atom_type_symbol
_atom_type_description
_atom_type_scat_dispersion_real
_atom_type_scat_dispersion_imag
_atom_type_scat_source
C C 0.0033 0.0016 'International Tables Vol C Tables 4.2.6.8 and 6.1.1.4'
H H 0.0000 0.0000 'International Tables Vol C Tables 4.2.6.8 and 6.1.1.4'
N N 0.0061 0.0033 'International Tables Vol C Tables 4.2.6.8 and 6.1.1.4'

loop_
_geom_angle_atom_site_label_1
_geom_angle_atom_site_label_2
_geom_angle_atom_site_label_3
_geom_angle
_geom_angle_site_symmetry_1
_geom_angle_site_symmetry_3
C2 C1 H1 120.5 2_756 .
C2 C1 H1 120.5 . .
C2 C1 C2 119.1(3) 2_756 .
C1 C2 H2 119.6 . .
C1 C2 C3 120.7(2) . .
C3 C2 H2 119.6 . .
C2 C3 H3 119.6 . .
C4 C3 C2 120.8(2) . .
C4 C3 H3 119.6 . .
C3 C4 C3 117.8(3) . 2_756
C3 C4 N1 121.12(13) . .
C3 C4 N1 121.12(13) 2_756 .
C6 C5 N1 118.91(14) . .
C10 C5 C6 118.54(16) . .
C10 C5 N1 122.55(15) . .
C5 C6 H6 119.5 . .
C7 C6 C5 121.03(16) . .
C7 C6 H6 119.5 . .
C6 C7 H7 119.5 . .
C6 C7 C8 120.99(16) . .
C8 C7 H7 119.5 . .
C7 C8 C11 120.70(16) . .
C9 C8 C7 117.91(16) . .
C9 C8 C11 121.34(16) . .
C8 C9 H9 119.3 . .
C10 C9 C8 121.40(16) . .
C10 C9 H9 119.3 . .
C5 C10 C9 120.07(16) . .
C5 C10 H10 120.0 . .
C9 C10 H10 120.0 . .
C8 C11 H11 119.2 . .
N2 C11 C8 121.52(16) . .
N2 C11 H11 119.2 . .
C13 C12 C17 116.61(17) . .
C13 C12 N2 117.17(16) . .
C17 C12 N2 126.19(16) . .
C12 C13 H13 118.8 . .
C14 C13 C12 122.34(16) . .
C14 C13 H13 118.8 . .
C13 C14 H14 119.2 . .
C13 C14 C15 121.57(17) . .
C15 C14 H14 119.2 . .
C16 C15 C14 115.63(16) . .
N3 C15 C14 122.10(16) . .
N3 C15 C16 122.26(15) . .
C15 C16 H16 118.8 . .
C17 C16 C15 122.31(16) . .
C17 C16 H16 118.8 . .
C12 C17 H17 119.2 . .
C16 C17 C12 121.53(16) . .
C16 C17 H17 119.2 . .
H18A C18 H18B 109.5 . .
H18A C18 H18C 109.5 . .
H18B C18 H18C 109.5 . .
N3 C18 H18A 109.5 . .
N3 C18 H18B 109.5 . .
N3 C18 H18C 109.5 . .
H19A C19 H19B 109.5 . .
H19A C19 H19C 109.5 . .
H19B C19 H19C 109.5 . .
N3 C19 H19A 109.5 . .
N3 C19 H19B 109.5 . .
N3 C19 H19C 109.5 . .
C4 N1 C5 121.07(10) . .
C4 N1 C5 121.07(10) . 2_756
C5 N1 C5 117.9(2) . 2_756
C11 N2 C12 122.02(16) . .
C15 N3 C18 121.22(15) . .
C15 N3 C19 121.04(15) . .
C19 N3 C18 116.77(17) . .

loop_
_geom_bond_atom_site_label_1
_geom_bond_atom_site_label_2
_geom_bond_distance
_geom_bond_site_symmetry_2
C1 H1 0.9300 .
C1 C2 1.368(3) 2_756
C1 C2 1.368(3) .
C2 H2 0.9300 .
C2 C3 1.386(3) .
C3 H3 0.9300 .
C3 C4 1.385(2) .
C4 C3 1.385(2) 2_756
C4 N1 1.410(3) .
C5 C6 1.387(2) .
C5 C10 1.385(2) .
C5 N1 1.422(2) .
C6 H6 0.9300 .
C6 C7 1.371(2) .
C7 H7 0.9300 .
C7 C8 1.387(2) .
C8 C9 1.385(2) .
C8 C11 1.467(2) .
C9 H9 0.9300 .
C9 C10 1.385(2) .
C10 H10 0.9300 .
C11 H11 0.9300 .
C11 N2 1.266(2) .
C12 C13 1.379(2) .
C12 C17 1.389(2) .
C12 N2 1.412(2) .
C13 H13 0.9300 .
C13 C14 1.372(3) .
C14 H14 0.9300 .
C14 C15 1.399(2) .
C15 C16 1.397(2) .
C15 N3 1.367(2) .
C16 H16 0.9300 .
C16 C17 1.369(2) .
C17 H17 0.9300 .
C18 H18A 0.9600 .
C18 H18B 0.9600 .
C18 H18C 0.9600 .
C18 N3 1.443(2) .
C19 H19A 0.9600 .
C19 H19B 0.9600 .
C19 H19C 0.9600 .
C19 N3 1.439(2) .
N1 C5 1.422(2) 2_756

loop_
_geom_torsion_atom_site_label_1
_geom_torsion_atom_site_label_2
_geom_torsion_atom_site_label_3
_geom_torsion_atom_site_label_4
_geom_torsion
_geom_torsion_site_symmetry_1
_geom_torsion_site_symmetry_4
C1 C2 C3 C4 1.6(3) . .
C2 C1 C2 C3 -0.80(13) 2_756 .
C2 C3 C4 C3 -0.80(13) . 2_756
C2 C3 C4 N1 179.20(13) . .
C3 C4 N1 C5 153.79(12) . .
C3 C4 N1 C5 153.79(12) 2_756 2_756
C3 C4 N1 C5 -26.21(12) . 2_756
C3 C4 N1 C5 -26.21(12) 2_756 .
C5 C6 C7 C8 0.6(3) . .
C6 C5 C10 C9 -2.3(3) . .
C6 C5 N1 C4 132.27(13) . .
C6 C5 N1 C5 -47.73(13) . 2_756
C6 C7 C8 C9 -2.2(3) . .
C6 C7 C8 C11 175.29(15) . .
C7 C8 C9 C10 1.6(3) . .
C7 C8 C11 N2 1.2(3) . .
C8 C9 C10 C5 0.6(3) . .
C8 C11 N2 C12 -178.58(14) . .
C9 C8 C11 N2 178.57(16) . .
C10 C5 C6 C7 1.7(3) . .
C10 C5 N1 C4 -47.86(18) . .
C10 C5 N1 C5 132.14(18) . 2_756
C11 C8 C9 C10 -175.84(15) . .
C12 C13 C14 C15 -1.4(3) . .
C13 C12 C17 C16 -0.2(3) . .
C13 C12 N2 C11 171.67(17) . .
C13 C14 C15 C16 1.4(3) . .
C13 C14 C15 N3 -179.70(18) . .
C14 C15 C16 C17 -0.9(3) . .
C14 C15 N3 C18 0.9(3) . .
C14 C15 N3 C19 169.30(19) . .
C15 C16 C17 C12 0.3(3) . .
C16 C15 N3 C18 179.77(18) . .
C16 C15 N3 C19 -11.8(3) . .
C17 C12 C13 C14 0.7(3) . .
C17 C12 N2 C11 -10.4(3) . .
N1 C5 C6 C7 -178.43(15) . .
N1 C5 C10 C9 177.87(15) . .
N2 C12 C13 C14 178.86(17) . .
N2 C12 C17 C16 -178.15(18) . .
N3 C15 C16 C17 -179.80(18) . .
